data_4324587
loop_
_publ_author_name
'Paul J. Calderone'
'Paul M. Forster'
'Lauren A. Borkowski'
'Simon J. Teat'
'Mikhail Feygenson'
'Meigan C. Aronson'
'John B. Parise'

_publ_contact_author_address
;Department of Geosciences
255 Earth and Space Sciences Building 
Stony Brook University
Stony Brook, NY 11794-2100
;
_publ_contact_author_email jparise@notes.cc.sunysb.edu
_publ_contact_author_fax '1-631-632-8240 '
_publ_contact_author_name 'John B. Parise'
_publ_contact_author_phone '1-631-632-8196 '
_publ_section_title
;
 Ionothermal Synthesis and Magnetic Studies of Novel Two-Dimensional
 Metal-Formate Frameworks
;
_journal_name_full 'Inorganic Chemistry'
_journal_page_first 2159
_journal_page_last 2167
_journal_paper_doi 10.1021/ic1015548
_journal_volume 50
_journal_year 2011
_chemical_formula_moiety 'C3 H5 Co O7, C3 H10 O N'
_chemical_formula_sum 'C6 H15 Co N O8'
_chemical_formula_weight 288.12
_space_group_IT_number 61
_symmetry_cell_setting orthorhombic
_symmetry_Int_Tables_number 61
_symmetry_space_group_name_Hall '-P 2ac 2ab'
_symmetry_space_group_name_H-M 'P b c a'
_atom_sites_solution_hydrogens geom
_atom_sites_solution_primary direct
_atom_sites_solution_secondary difmap
_audit_creation_method SHELXL-97
_cell_angle_alpha 90.00
_cell_angle_beta 90.00
_cell_angle_gamma 90.00
_cell_formula_units_Z 8
_cell_length_a 8.1298(8)
_cell_length_b 16.1312(15)
_cell_length_c 16.7808(16)
_cell_measurement_reflns_used 9228
_cell_measurement_temperature 150(2)
_cell_measurement_theta_max 33.55
_cell_measurement_theta_min 3.82
_cell_volume 2200.7(4)
_computing_cell_refinement 'Bruker SAINT v7.56a'
_computing_data_collection 'Bruker APEX 2'
_computing_data_reduction 'Bruker SAINT v7.56a'
_computing_molecular_graphics 'ORTEP-3 V 2.02'
_computing_publication_material 'WINGX (Farrugia, 1998)'
_computing_structure_refinement 'SHELXL-97 (Sheldrick, 1997)'
_computing_structure_solution 'SHELXL-97 (Sheldrick, 1997)'
_diffrn_ambient_temperature 150(2)
_diffrn_measured_fraction_theta_full 0.994
_diffrn_measured_fraction_theta_max 0.994
_diffrn_measurement_device_type 'Bruker APEX II CCD diffractometer'
_diffrn_measurement_method '\w rotation with narrow frames'
_diffrn_radiation_monochromator 'silicon 111'
_diffrn_radiation_type synchrotron
_diffrn_radiation_wavelength 0.77490
_diffrn_reflns_av_R_equivalents 0.0526
_diffrn_reflns_av_sigmaI/netI 0.0376
_diffrn_reflns_limit_h_max 11
_diffrn_reflns_limit_h_min -11
_diffrn_reflns_limit_k_max 23
_diffrn_reflns_limit_k_min -23
_diffrn_reflns_limit_l_max 23
_diffrn_reflns_limit_l_min -23
_diffrn_reflns_number 22097
_diffrn_reflns_theta_full 33.62
_diffrn_reflns_theta_max 33.62
_diffrn_reflns_theta_min 3.33
_diffrn_source 'Advanced Light Source station 11.3.1'
_diffrn_standards_number 0
_exptl_absorpt_coefficient_mu 2.000
_exptl_absorpt_correction_T_max 0.7466
_exptl_absorpt_correction_T_min 0.5879
_exptl_absorpt_correction_type multi-scan
_exptl_absorpt_process_details 'SADABS 2008/1 Bruker AXS Madison WI USA'
_exptl_crystal_colour 'pale pink'
_exptl_crystal_density_diffrn 1.739
_exptl_crystal_description plates
_exptl_crystal_F_000 1192
_exptl_crystal_size_max 0.20
_exptl_crystal_size_mid 0.10
_exptl_crystal_size_min 0.01
_refine_diff_density_max 0.442
_refine_diff_density_min -0.521
_refine_diff_density_rms 0.066
_refine_ls_extinction_method none
_refine_ls_goodness_of_fit_ref 0.632
_refine_ls_hydrogen_treatment mixed
_refine_ls_matrix_type full
_refine_ls_number_parameters 172
_refine_ls_number_reflns 3341
_refine_ls_number_restraints 9
_refine_ls_restrained_S_all 0.636
_refine_ls_R_factor_all 0.0298
_refine_ls_R_factor_gt 0.0262
_refine_ls_shift/su_max 0.003
_refine_ls_shift/su_mean 0.000
_refine_ls_structure_factor_coef Fsqd
_refine_ls_weighting_details 'calc w=1/[\s^2^(Fo^2^)+(0.0717P)^2^+3.2233P] where P=(Fo^2^+2Fc^2^)/3'
_refine_ls_weighting_scheme calc
_refine_ls_wR_factor_gt 0.0720
_refine_ls_wR_factor_ref 0.0770
_reflns_number_gt 3003
_reflns_number_total 3341
_reflns_threshold_expression >2sigma(I)
_cod_data_source_file ic1015548_si_002_4.cif
_cod_data_source_block structure4
_cod_database_code 4324587

loop_
_symmetry_equiv_pos_as_xyz
'x, y, z'
'-x+1/2, -y, z+1/2'
'-x, y+1/2, -z+1/2'
'x+1/2, -y+1/2, -z'
'-x, -y, -z'
'x-1/2, y, -z-1/2'
'x, -y-1/2, z-1/2'
'-x-1/2, y-1/2, z'

loop_
_atom_site_label
_atom_site_type_symbol
_atom_site_fract_x
_atom_site_fract_y
_atom_site_fract_z
_atom_site_U_iso_or_equiv
_atom_site_adp_type
_atom_site_occupancy
_atom_site_symmetry_multiplicity
_atom_site_calc_flag
_atom_site_refinement_flags
Co1 Co 0.76237(2) 0.192145(10) 0.620618(10) 0.01134(7) Uani 1 1 d .
O7 O 1.16932(11) 0.15107(6) 0.76853(5) 0.01702(18) Uani 1 1 d .
O1 O 0.77357(12) 0.31428(6) 0.66820(6) 0.01631(18) Uani 1 1 d D
HWA1 H 0.754(2) 0.3520(12) 0.6358(12) 0.024 Uiso 1 1 d D
HWA2 H 0.708(2) 0.3224(12) 0.7027(11) 0.024 Uiso 1 1 d D
O6 O 1.02319(11) 0.28594(6) 0.42169(5) 0.01649(17) Uani 1 1 d .
O4 O 0.99711(11) 0.16291(6) 0.66625(5) 0.01585(17) Uani 1 1 d .
O5 O 0.78142(15) -0.05997(6) 0.57149(6) 0.0228(2) Uani 1 1 d .
C5A C 1.27427(17) 0.44432(8) 0.63128(9) 0.0191(3) Uani 1 1 d .
H6A H 1.3468 0.4422 0.5839 0.023 Uiso 1 1 calc R
H7A H 1.3433 0.4564 0.6785 0.023 Uiso 1 1 calc R
O8A O 1.08597(12) 0.36405(6) 0.71147(6) 0.02055(19) Uani 1 1 d D
H10A H 0.996(2) 0.3466(12) 0.6999(13) 0.031 Uiso 1 1 d D
O3 O 0.85030(11) 0.24885(6) 0.51728(5) 0.01766(18) Uani 1 1 d .
N1A N 1.22225(14) 0.58951(7) 0.58808(7) 0.0178(2) Uani 1 1 d D
C1 C 0.78245(16) 0.01079(8) 0.60309(8) 0.0183(2) Uani 1 1 d D
H12 H 0.798(2) 0.0129(11) 0.6556(9) 0.022 Uiso 1 1 d D
C4A C 1.14733(17) 0.51260(9) 0.62069(8) 0.0205(2) Uani 1 1 d .
H4A H 1.0599 0.4932 0.5841 0.025 Uiso 1 1 calc R
H5A H 1.0958 0.5250 0.6728 0.025 Uiso 1 1 calc R
O2 O 0.75802(12) 0.07743(6) 0.56730(6) 0.01968(19) Uani 1 1 d .
C2 C 0.98204(15) 0.24125(8) 0.48043(7) 0.0159(2) Uani 1 1 d D
H11 H 1.048(2) 0.2013(9) 0.4954(11) 0.019 Uiso 1 1 d D
C3 C 1.03653(15) 0.17465(7) 0.73828(7) 0.0143(2) Uani 1 1 d D
H13 H 0.968(2) 0.2012(10) 0.7697(10) 0.017 Uiso 1 1 d D
C6A C 1.18961(19) 0.36158(8) 0.64208(8) 0.0224(3) Uani 1 1 d .
H8A H 1.1225 0.3489 0.5944 0.027 Uiso 1 1 calc R
H9A H 1.2730 0.3173 0.6482 0.027 Uiso 1 1 calc R
H1A H 1.310(2) 0.6062(14) 0.6171(11) 0.034 Uiso 1 1 d D
H2A H 1.148(2) 0.6305(11) 0.5870(13) 0.034 Uiso 1 1 d D
H3A H 1.258(2) 0.5813(14) 0.5380(10) 0.034 Uiso 1 1 d D

loop_
_atom_site_aniso_label
_atom_site_aniso_U_11
_atom_site_aniso_U_22
_atom_site_aniso_U_33
_atom_site_aniso_U_23
_atom_site_aniso_U_13
_atom_site_aniso_U_12
Co1 0.00984(9) 0.01495(10) 0.00922(10) 0.00073(5) -0.00002(5) 0.00018(5)
O7 0.0147(4) 0.0232(4) 0.0132(4) -0.0032(3) -0.0031(3) 0.0026(3)
O1 0.0181(4) 0.0180(4) 0.0128(4) 0.0006(3) 0.0017(3) 0.0013(3)
O6 0.0123(4) 0.0234(4) 0.0138(4) 0.0042(3) 0.0020(3) 0.0002(3)
O4 0.0126(4) 0.0226(4) 0.0123(4) -0.0014(3) -0.0018(3) 0.0012(3)
O5 0.0340(5) 0.0166(4) 0.0179(5) -0.0006(3) -0.0005(4) 0.0003(4)
C5A 0.0166(6) 0.0202(6) 0.0206(6) 0.0030(4) 0.0008(5) 0.0019(4)
O8A 0.0188(4) 0.0256(5) 0.0173(4) 0.0029(3) -0.0015(3) -0.0037(4)
O3 0.0157(4) 0.0233(4) 0.0140(4) 0.0038(3) 0.0039(3) 0.0014(3)
N1A 0.0184(5) 0.0191(5) 0.0160(5) 0.0010(4) -0.0021(4) -0.0005(4)
C1 0.0197(6) 0.0210(6) 0.0142(5) -0.0010(4) -0.0013(5) -0.0004(5)
C4A 0.0170(6) 0.0211(6) 0.0235(6) 0.0038(4) 0.0014(4) -0.0002(5)
O2 0.0260(5) 0.0169(4) 0.0162(4) -0.0008(4) -0.0026(3) -0.0003(3)
C2 0.0134(5) 0.0191(5) 0.0152(5) 0.0033(4) 0.0003(4) 0.0013(4)
C3 0.0127(5) 0.0176(5) 0.0128(5) -0.0010(4) 0.0011(4) -0.0009(4)
C6A 0.0273(7) 0.0202(6) 0.0196(6) 0.0003(5) 0.0029(5) 0.0009(5)

loop_
_atom_type_symbol
_atom_type_description
_atom_type_scat_dispersion_real
_atom_type_scat_dispersion_imag
_atom_type_scat_source
C C -0.0020 0.0020 'WCROMER Program in WinGX L.Kissel & R.H.Pratt Acta Cryst A46 170 1990'
H H 0.0000 0.0000 'WCROMER Program in WinGX L.Kissel & R.H.Pratt Acta Cryst A46 170 1990'
N N -0.0031 0.0040 'WCROMER Program in WinGX L.Kissel & R.H.Pratt Acta Cryst A46 170 1990'
O O -0.0041 0.0074 'WCROMER Program in WinGX L.Kissel & R.H.Pratt Acta Cryst A46 170 1990'
Co Co 0.1760 1.1404 'WCROMER Program in WinGX L.Kissel & R.H.Pratt Acta Cryst A46 170 1990'

loop_
_geom_angle_atom_site_label_1
_geom_angle_atom_site_label_2
_geom_angle_atom_site_label_3
_geom_angle
_geom_angle_site_symmetry_1
_geom_angle_site_symmetry_3
O2 Co1 O3 92.22(4) . .
O2 Co1 O6 89.34(4) . 4_456
O3 Co1 O6 87.85(4) . 4_456
O2 Co1 O4 88.41(4) . .
O3 Co1 O4 95.15(4) . .
O6 Co1 O4 176.32(4) 4_456 .
O2 Co1 O7 95.43(4) . 6_557
O3 Co1 O7 172.26(4) . 6_557
O6 Co1 O7 91.08(4) 4_456 6_557
O4 Co1 O7 86.23(4) . 6_557
O2 Co1 O1 175.98(4) . .
O3 Co1 O1 83.76(4) . .
O6 Co1 O1 90.61(4) 4_456 .
O4 Co1 O1 91.84(4) . .
O7 Co1 O1 88.59(4) 6_557 .
C3 O7 Co1 124.74(8) . 6_657
Co1 O1 HWA1 115.1(15) . .
Co1 O1 HWA2 113.2(14) . .
HWA1 O1 HWA2 103(2) . .
C2 O6 Co1 127.13(8) . 4_556
C3 O4 Co1 122.86(8) . .
C6A C5A C4A 110.15(12) . .
C6A C5A H6A 109.6 . .
C4A C5A H6A 109.6 . .
C6A C5A H7A 109.6 . .
C4A C5A H7A 109.6 . .
H6A C5A H7A 108.1 . .
C6A O8A H10A 109.2(15) . .
C2 O3 Co1 131.72(8) . .
C4A N1A H1A 111.9(14) . .
C4A N1A H2A 110.2(14) . .
H1A N1A H2A 109(2) . .
C4A N1A H3A 110.8(15) . .
H1A N1A H3A 107.0(19) . .
H2A N1A H3A 108.0(19) . .
O2 C1 O5 125.29(12) . .
O2 C1 H12 117.7(12) . .
O5 C1 H12 116.9(12) . .
N1A C4A C5A 111.70(11) . .
N1A C4A H4A 109.3 . .
C5A C4A H4A 109.3 . .
N1A C4A H5A 109.3 . .
C5A C4A H5A 109.3 . .
H4A C4A H5A 107.9 . .
C1 O2 Co1 124.30(9) . .
O3 C2 O6 123.98(11) . .
O3 C2 H11 117.4(12) . .
O6 C2 H11 118.6(12) . .
O7 C3 O4 124.09(11) . .
O7 C3 H13 117.0(12) . .
O4 C3 H13 118.9(12) . .
O8A C6A C5A 109.83(11) . .
O8A C6A H8A 109.7 . .
C5A C6A H8A 109.7 . .
O8A C6A H9A 109.7 . .
C5A C6A H9A 109.7 . .
H8A C6A H9A 108.2 . .

loop_
_geom_bond_atom_site_label_1
_geom_bond_atom_site_label_2
_geom_bond_distance
_geom_bond_site_symmetry_2
Co1 O2 2.0557(10) .
Co1 O3 2.0868(9) .
Co1 O6 2.1000(9) 4_456
Co1 O4 2.1097(9) .
Co1 O7 2.1146(9) 6_557
Co1 O1 2.1278(10) .
O7 C3 1.2521(15) .
O7 Co1 2.1146(9) 6_657
O1 HWA1 0.832(16) .
O1 HWA2 0.799(15) .
O6 C2 1.2661(14) .
O6 Co1 2.1000(9) 4_556
O4 C3 1.2647(14) .
O5 C1 1.2586(16) .
C5A C6A 1.5125(19) .
C5A C4A 1.5198(19) .
C5A H6A 0.9900 .
C5A H7A 0.9900 .
O8A C6A 1.4378(17) .
O8A H10A 0.811(15) .
O3 C2 1.2428(15) .
N1A C4A 1.4865(18) .
N1A H1A 0.905(16) .
N1A H2A 0.898(15) .
N1A H3A 0.899(16) .
C1 O2 1.2473(17) .
C1 H12 0.891(15) .
C4A H4A 0.9900 .
C4A H5A 0.9900 .
C2 H11 0.877(14) .
C3 H13 0.881(14) .
C6A H8A 0.9900 .
C6A H9A 0.9900 .

loop_
_geom_hbond_atom_site_label_D
_geom_hbond_atom_site_label_H
_geom_hbond_atom_site_label_A
_geom_hbond_distance_DH
_geom_hbond_distance_HA
_geom_hbond_distance_DA
_geom_hbond_angle_DHA
_geom_hbond_site_symmetry_A
O1 HWA1 O5 0.832(16) 1.806(16) 2.6359(14) 175(2) 8_765
O1 HWA2 O8A 0.799(15) 1.872(16) 2.6548(14) 166(2) 6_557
O8A H10A O1 0.811(15) 1.952(15) 2.7608(14) 175(2) .
N1A H1A O4 0.905(16) 1.993(16) 2.8858(14) 168(2) 8_865
N1A H1A O7 0.905(16) 2.647(19) 3.3064(15) 130.4(17) 8_865
N1A H2A O6 0.898(15) 1.940(15) 2.8364(15) 175(2) 5_766
N1A H2A O3 0.898(15) 2.62(2) 3.2051(15) 123.8(16) 5_766
N1A H3A O5 0.899(16) 1.879(17) 2.7621(16) 166.8(19) 4_556
